data_7701584
loop_
_publ_author_name
'Sanjeewa, Liurukara D.'
'Fulle, Kyle'
'McMillen, Colin D.'
'Kolis, Joseph W.'

_publ_section_title
;
 Hydrothermal synthesis and structural characterization of several complex
 rare earth tantalates: Ln<sub>2</sub>TaO<sub>5</sub>(OH) (Ln = La, Pr)
 and Ln<sub>3</sub>Ta<sub>2</sub>O<sub>9</sub>(OH) (Ln = Pr, Nd).
;
_journal_issue 22
_journal_name_full 'Dalton transactions (Cambridge, England : 2003)'
_journal_page_first 7704
_journal_page_last 7713
_journal_paper_doi 10.1039/c9dt00059c
_journal_volume 48
_journal_year 2019
_chemical_formula_sum 'H Nd3 O10 Ta2'
_chemical_formula_weight 955.63
_space_group_crystal_system orthorhombic
_space_group_IT_number 58
_space_group_name_Hall '-P 2 2n'
_space_group_name_H-M_alt 'P n n m'
_atom_sites_solution_hydrogens difmap
_atom_sites_solution_primary dual
_atom_sites_solution_secondary difmap
_audit_creation_method SHELXL-2016/6
_audit_update_record
;
2019-01-04 deposited with the CCDC.	2019-02-18 downloaded from the CCDC.
;
_cell_angle_alpha 90
_cell_angle_beta 90
_cell_angle_gamma 90
_cell_formula_units_Z 4
_cell_length_a 19.3122(8)
_cell_length_b 5.5525(2)
_cell_length_c 7.6800(3)
_cell_measurement_reflns_used 9426
_cell_measurement_temperature 298(2)
_cell_measurement_theta_max 30.68
_cell_measurement_theta_min 2.85
_cell_volume 823.53(6)
_computing_cell_refinement 'Bruker SAINT'
_computing_data_collection 'Bruker APEX3'
_computing_data_reduction 'Bruker SAINT'
_computing_molecular_graphics 'DIAMOND (Bradenburg, 1999)'
_computing_publication_material 'SHELXL-2016/6 (Sheldrick, 2016)'
_computing_structure_refinement 'SHELXL-2016/6 (Sheldrick, 2016)'
_computing_structure_solution 'SHELXT-2014 (Sheldrick 2014)'
_diffrn_ambient_temperature 298(2)
_diffrn_measured_fraction_theta_full 0.995
_diffrn_measured_fraction_theta_max 0.995
_diffrn_measurement_device_type 'Bruker Photon 100'
_diffrn_measurement_method '\f and \w scans'
_diffrn_radiation_type MoK\a
_diffrn_radiation_wavelength 0.71073
_diffrn_reflns_av_R_equivalents 0.0470
_diffrn_reflns_av_unetI/netI 0.0175
_diffrn_reflns_Laue_measured_fraction_full 0.995
_diffrn_reflns_Laue_measured_fraction_max 0.995
_diffrn_reflns_limit_h_max 23
_diffrn_reflns_limit_h_min -23
_diffrn_reflns_limit_k_max 6
_diffrn_reflns_limit_k_min -6
_diffrn_reflns_limit_l_max 9
_diffrn_reflns_limit_l_min -9
_diffrn_reflns_number 11500
_diffrn_reflns_point_group_measured_fraction_full 0.995
_diffrn_reflns_point_group_measured_fraction_max 0.995
_diffrn_reflns_theta_full 25.242
_diffrn_reflns_theta_max 25.489
_diffrn_reflns_theta_min 2.854
_diffrn_source Ius
_exptl_absorpt_coefficient_mu 45.086
_exptl_absorpt_correction_T_max 1.0000
_exptl_absorpt_correction_T_min 0.2760
_exptl_absorpt_correction_type multi-scan
_exptl_absorpt_process_details 'SADABS, Bruker'
_exptl_crystal_colour purple
_exptl_crystal_density_diffrn 7.708
_exptl_crystal_description column
_exptl_crystal_F_000 1628
_exptl_crystal_size_max 0.100
_exptl_crystal_size_mid 0.060
_exptl_crystal_size_min 0.060
_refine_diff_density_max 1.398
_refine_diff_density_min -1.380
_refine_diff_density_rms 0.344
_refine_ls_extinction_coef 0.00368(14)
_refine_ls_extinction_expression Fc^*^=kFc[1+0.001xFc^2^\l^3^/sin(2\q)]^-1/4^
_refine_ls_extinction_method 'SHELXL-2016/6 (Sheldrick 2016)'
_refine_ls_goodness_of_fit_ref 1.176
_refine_ls_hydrogen_treatment noref
_refine_ls_matrix_type full
_refine_ls_number_parameters 79
_refine_ls_number_reflns 827
_refine_ls_number_restraints 1
_refine_ls_restrained_S_all 1.176
_refine_ls_R_factor_all 0.0237
_refine_ls_R_factor_gt 0.0214
_refine_ls_shift/su_max 0.000
_refine_ls_shift/su_mean 0.000
_refine_ls_structure_factor_coef Fsqd
_refine_ls_weighting_details 'w=1/[\s^2^(Fo^2^)+(0.0285P)^2^+3.0564P] where P=(Fo^2^+2Fc^2^)/3'
_refine_ls_weighting_scheme calc
_refine_ls_wR_factor_gt 0.0501
_refine_ls_wR_factor_ref 0.0509
_reflns_Friedel_coverage 0.000
_reflns_number_gt 778
_reflns_number_total 827
_reflns_threshold_expression 'I > 2\s(I)'
_cod_data_source_file c9dt00059c2.cif
_cod_data_source_block 5
_cod_database_code 7701584
_shelx_shelxl_version_number 2016/6
_shelx_space_group_comment
;
The symmetry employed for this shelxl refinement is uniquely defined
by the following loop, which should always be used as a source of
symmetry information in preference to the above space-group names.
They are only intended as comments.
;
_shelx_estimated_absorpt_t_min 0.093
_shelx_estimated_absorpt_t_max 0.173

loop_
_space_group_symop_operation_xyz
'x, y, z'
'-x, -y, z'
'-x+1/2, y+1/2, -z+1/2'
'x+1/2, -y+1/2, -z+1/2'
'-x, -y, -z'
'x, y, -z'
'x-1/2, -y-1/2, z-1/2'
'-x-1/2, y-1/2, z-1/2'

loop_
_atom_site_label
_atom_site_type_symbol
_atom_site_fract_x
_atom_site_fract_y
_atom_site_fract_z
_atom_site_U_iso_or_equiv
_atom_site_adp_type
_atom_site_occupancy
_atom_site_site_symmetry_order
_atom_site_calc_flag
_atom_site_refinement_flags_posn
_atom_site_refinement_flags_adp
_atom_site_refinement_flags_occupancy
Nd1 Nd 0.14247(3) 0.42229(11) 0.000000 0.01827(19) Uani 1 2 d S T P
Nd2 Nd 0.09630(3) -0.50919(11) 0.500000 0.01790(19) Uani 1 2 d S T P
Nd3 Nd 0.000000 0.000000 0.25782(7) 0.01845(19) Uani 1 2 d S T P
Ta1 Ta 0.18267(2) -0.07989(6) 0.25183(3) 0.01658(15) Uani 1 1 d . . .
O1 O 0.2682(3) 0.0986(10) 0.3032(7) 0.0190(11) Uani 1 1 d . . .
O2 O -0.0022(4) -0.7444(14) 0.500000 0.0200(17) Uani 1 2 d S T P
O3 O 0.1782(4) -0.1783(14) 0.500000 0.0193(17) Uani 1 2 d S T P
O4 O 0.1221(3) 0.1906(10) 0.2799(6) 0.0190(12) Uani 1 1 d . . .
O5 O 0.0995(3) -0.2848(10) 0.2124(7) 0.0185(12) Uani 1 1 d . . .
O6 O 0.0273(4) 0.2553(13) 0.000000 0.0213(17) Uani 1 2 d DS T P
H6 H 0.045850 0.099463 0.000000 0.020 Uiso 1 2 d DS U P
O7 O 0.1888(4) 0.0078(14) 0.000000 0.0199(17) Uani 1 2 d S T P

loop_
_atom_site_aniso_label
_atom_site_aniso_U_11
_atom_site_aniso_U_22
_atom_site_aniso_U_33
_atom_site_aniso_U_23
_atom_site_aniso_U_13
_atom_site_aniso_U_12
Nd1 0.0184(4) 0.0182(3) 0.0182(3) 0.000 0.000 -0.0003(2)
Nd2 0.0174(4) 0.0177(3) 0.0186(3) 0.000 0.000 -0.0006(2)
Nd3 0.0177(4) 0.0196(4) 0.0181(3) 0.000 0.000 -0.0007(3)
Ta1 0.0160(2) 0.0170(2) 0.0168(2) 0.00004(11) 0.00006(11) -0.00015(13)
O1 0.019(3) 0.019(3) 0.020(2) -0.003(2) 0.000(2) -0.003(2)
O2 0.020(4) 0.019(4) 0.021(4) 0.000 0.000 0.000(3)
O3 0.022(4) 0.018(4) 0.017(4) 0.000 0.000 -0.002(3)
O4 0.021(3) 0.018(3) 0.019(3) 0.001(2) 0.001(2) 0.002(2)
O5 0.019(3) 0.016(3) 0.021(3) -0.001(2) -0.003(2) 0.000(2)
O6 0.022(4) 0.017(4) 0.025(4) 0.000 0.000 -0.002(3)
O7 0.027(5) 0.021(4) 0.011(4) 0.000 0.000 -0.001(3)

loop_
_atom_type_symbol
_atom_type_description
_atom_type_scat_dispersion_real
_atom_type_scat_dispersion_imag
_atom_type_scat_source
O O 0.0106 0.0060 'International Tables Vol C Tables 4.2.6.8 and 6.1.1.4'
Nd Nd -0.1943 3.0179 'International Tables Vol C Tables 4.2.6.8 and 6.1.1.4'
Ta Ta -0.7052 6.5227 'International Tables Vol C Tables 4.2.6.8 and 6.1.1.4'
H H 0.0000 0.0000 'International Tables Vol C Tables 4.2.6.8 and 6.1.1.4'

loop_
_geom_angle_atom_site_label_1
_geom_angle_atom_site_label_2
_geom_angle_atom_site_label_3
_geom_angle
_geom_angle_site_symmetry_1
_geom_angle_site_symmetry_3
O6 Nd1 O5 86.70(19) . 1_565
O6 Nd1 O5 86.70(19) . 6_565
O5 Nd1 O5 83.6(3) 1_565 6_565
O6 Nd1 O7 88.6(3) . .
O5 Nd1 O7 137.89(13) 1_565 .
O5 Nd1 O7 137.89(13) 6_565 .
O6 Nd1 O1 142.13(13) . 3
O5 Nd1 O1 64.52(18) 1_565 3
O5 Nd1 O1 112.19(18) 6_565 3
O7 Nd1 O1 96.64(19) . 3
O6 Nd1 O1 142.13(13) . 8_665
O5 Nd1 O1 112.19(18) 1_565 8_665
O5 Nd1 O1 64.52(18) 6_565 8_665
O7 Nd1 O1 96.64(19) . 8_665
O1 Nd1 O1 74.6(3) 3 8_665
O6 Nd1 O4 70.22(15) . .
O5 Nd1 O4 73.70(18) 1_565 .
O5 Nd1 O4 148.11(18) 6_565 .
O7 Nd1 O4 65.38(14) . .
O1 Nd1 O4 78.03(17) 3 .
O1 Nd1 O4 145.13(19) 8_665 .
O6 Nd1 O4 70.22(15) . 6
O5 Nd1 O4 148.11(18) 1_565 6
O5 Nd1 O4 73.70(18) 6_565 6
O7 Nd1 O4 65.38(14) . 6
O1 Nd1 O4 145.13(19) 3 6
O1 Nd1 O4 78.03(17) 8_665 6
O4 Nd1 O4 115.9(2) . 6
O6 Nd1 Ta1 120.94(14) . 1_565
O5 Nd1 Ta1 34.26(13) 1_565 1_565
O5 Nd1 Ta1 85.30(13) 6_565 1_565
O7 Nd1 Ta1 131.54(13) . 1_565
O1 Nd1 Ta1 36.17(12) 3 1_565
O1 Nd1 Ta1 82.54(12) 8_665 1_565
O4 Nd1 Ta1 88.06(12) . 1_565
O4 Nd1 Ta1 155.99(12) 6 1_565
O6 Nd1 Ta1 120.94(14) . 6_565
O5 Nd1 Ta1 85.30(13) 1_565 6_565
O5 Nd1 Ta1 34.26(13) 6_565 6_565
O7 Nd1 Ta1 131.54(13) . 6_565
O1 Nd1 Ta1 82.54(12) 3 6_565
O1 Nd1 Ta1 36.17(12) 8_665 6_565
O4 Nd1 Ta1 155.99(12) . 6_565
O4 Nd1 Ta1 88.06(12) 6 6_565
Ta1 Nd1 Ta1 67.932(15) 1_565 6_565
O6 Nd1 Ta1 84.13(15) . 6
O5 Nd1 Ta1 167.89(13) 1_565 6
O5 Nd1 Ta1 103.73(13) 6_565 6
O7 Nd1 Ta1 34.17(3) . 6
O1 Nd1 Ta1 119.81(13) 3 6
O1 Nd1 Ta1 79.83(12) 8_665 6
O4 Nd1 Ta1 95.70(12) . 6
O4 Nd1 Ta1 32.58(12) 6 6
Ta1 Nd1 Ta1 154.16(2) 1_565 6
Ta1 Nd1 Ta1 106.212(10) 6_565 6
O6 Nd1 Ta1 84.13(15) . .
O5 Nd1 Ta1 103.73(13) 1_565 .
O5 Nd1 Ta1 167.89(13) 6_565 .
O7 Nd1 Ta1 34.17(3) . .
O1 Nd1 Ta1 79.83(12) 3 .
O1 Nd1 Ta1 119.81(13) 8_665 .
O4 Nd1 Ta1 32.58(12) . .
O4 Nd1 Ta1 95.70(12) 6 .
Ta1 Nd1 Ta1 106.211(10) 1_565 .
Ta1 Nd1 Ta1 154.16(2) 6_565 .
Ta1 Nd1 Ta1 67.503(15) 6 .
O2 Nd2 O2 72.2(3) 5_546 .
O2 Nd2 O3 92.9(3) 5_546 .
O2 Nd2 O3 165.2(3) . .
O2 Nd2 O4 125.68(17) 5_546 1_545
O2 Nd2 O4 77.31(19) . 1_545
O3 Nd2 O4 112.76(19) . 1_545
O2 Nd2 O4 125.68(17) 5_546 6_546
O2 Nd2 O4 77.31(19) . 6_546
O3 Nd2 O4 112.76(19) . 6_546
O4 Nd2 O4 88.3(2) 1_545 6_546
O2 Nd2 O5 73.64(15) 5_546 6_556
O2 Nd2 O5 107.33(14) . 6_556
O3 Nd2 O5 67.17(14) . 6_556
O4 Nd2 O5 159.94(18) 1_545 6_556
O4 Nd2 O5 74.09(17) 6_546 6_556
O2 Nd2 O5 73.64(15) 5_546 .
O2 Nd2 O5 107.33(15) . .
O3 Nd2 O5 67.17(14) . .
O4 Nd2 O5 74.09(17) 1_545 .
O4 Nd2 O5 159.94(18) 6_546 .
O5 Nd2 O5 121.1(2) 6_556 .
O2 Nd2 Ta1 87.66(16) 5_546 6_556
O2 Nd2 Ta1 141.56(9) . 6_556
O3 Nd2 Ta1 33.66(3) . 6_556
O4 Nd2 Ta1 138.97(14) 1_545 6_556
O4 Nd2 Ta1 89.47(13) 6_546 6_556
O5 Nd2 Ta1 34.37(12) 6_556 6_556
O5 Nd2 Ta1 97.41(12) . 6_556
O2 Nd2 Ta1 87.66(16) 5_546 .
O2 Nd2 Ta1 141.56(9) . .
O3 Nd2 Ta1 33.66(3) . .
O4 Nd2 Ta1 89.47(13) 1_545 .
O4 Nd2 Ta1 138.97(14) 6_546 .
O5 Nd2 Ta1 97.41(12) 6_556 .
O5 Nd2 Ta1 34.37(12) . .
Ta1 Nd2 Ta1 66.459(15) 6_556 .
O2 Nd2 Nd2 36.2(2) 5_546 5_546
O2 Nd2 Nd2 36.0(2) . 5_546
O3 Nd2 Nd2 129.14(19) . 5_546
O4 Nd2 Nd2 102.95(14) 1_545 5_546
O4 Nd2 Nd2 102.95(14) 6_546 5_546
O5 Nd2 Nd2 90.62(13) 6_556 5_546
O5 Nd2 Nd2 90.61(13) . 5_546
Ta1 Nd2 Nd2 117.42(2) 6_556 5_546
Ta1 Nd2 Nd2 117.43(2) . 5_546
O2 Nd2 Nd3 93.02(17) 5_546 1_545
O2 Nd2 Nd3 35.70(11) . 1_545
O3 Nd2 Nd3 149.96(4) . 1_545
O4 Nd2 Nd3 42.62(14) 1_545 1_545
O4 Nd2 Nd3 87.05(13) 6_546 1_545
O5 Nd2 Nd3 142.46(12) 6_556 1_545
O5 Nd2 Nd3 86.43(12) . 1_545
Ta1 Nd2 Nd3 176.139(13) 6_556 1_545
Ta1 Nd2 Nd3 117.356(9) . 1_545
Nd2 Nd2 Nd3 61.894(15) 5_546 1_545
O2 Nd2 Nd3 93.02(17) 5_546 5_546
O2 Nd2 Nd3 35.70(11) . 5_546
O3 Nd2 Nd3 149.96(4) . 5_546
O4 Nd2 Nd3 87.05(13) 1_545 5_546
O4 Nd2 Nd3 42.62(14) 6_546 5_546
O5 Nd2 Nd3 86.43(12) 6_556 5_546
O5 Nd2 Nd3 142.46(12) . 5_546
Ta1 Nd2 Nd3 117.356(9) 6_556 5_546
Ta1 Nd2 Nd3 176.140(13) . 5_546
Nd2 Nd2 Nd3 61.894(15) 5_546 5_546
Nd3 Nd2 Nd3 58.823(17) 1_545 5_546
O2 Nd3 O2 74.7(3) 1_565 5_546
O2 Nd3 O6 166.6(3) 1_565 5
O2 Nd3 O6 106.9(2) 5_546 5
O2 Nd3 O6 106.9(2) 1_565 .
O2 Nd3 O6 166.6(3) 5_546 .
O6 Nd3 O6 74.7(3) 5 .
O2 Nd3 O5 120.4(2) 1_565 .
O2 Nd3 O5 73.4(2) 5_546 .
O6 Nd3 O5 72.1(2) 5 .
O6 Nd3 O5 95.0(2) . .
O2 Nd3 O5 73.4(2) 1_565 2
O2 Nd3 O5 120.4(2) 5_546 2
O6 Nd3 O5 95.0(2) 5 2
O6 Nd3 O5 72.1(2) . 2
O5 Nd3 O5 164.1(2) . 2
O2 Nd3 O4 100.3(2) 1_565 2
O2 Nd3 O4 73.5(2) 5_546 2
O6 Nd3 O4 68.1(2) 5 2
O6 Nd3 O4 118.5(2) . 2
O5 Nd3 O4 116.61(18) . 2
O5 Nd3 O4 64.55(18) 2 2
O2 Nd3 O4 73.5(2) 1_565 .
O2 Nd3 O4 100.3(2) 5_546 .
O6 Nd3 O4 118.5(2) 5 .
O6 Nd3 O4 68.1(2) . .
O5 Nd3 O4 64.55(18) . .
O5 Nd3 O4 116.61(18) 2 .
O4 Nd3 O4 172.5(2) 2 .
O2 Nd3 Ta1 85.21(19) 1_565 2
O2 Nd3 Ta1 95.98(19) 5_546 2
O6 Nd3 Ta1 81.43(19) 5 2
O6 Nd3 Ta1 97.38(19) . 2
O5 Nd3 Ta1 146.64(12) . 2
O5 Nd3 Ta1 32.98(12) 2 2
O4 Nd3 Ta1 31.64(12) 2 2
O4 Nd3 Ta1 148.54(12) . 2
O2 Nd3 Ta1 95.98(19) 1_565 .
O2 Nd3 Ta1 85.21(19) 5_546 .
O6 Nd3 Ta1 97.38(19) 5 .
O6 Nd3 Ta1 81.43(19) . .
O5 Nd3 Ta1 32.98(12) . .
O5 Nd3 Ta1 146.64(12) 2 .
O4 Nd3 Ta1 148.54(12) 2 .
O4 Nd3 Ta1 31.64(12) . .
Ta1 Nd3 Ta1 178.517(19) 2 .
O2 Nd3 Nd3 37.36(15) 1_565 5_556
O2 Nd3 Nd3 37.36(16) 5_546 5_556
O6 Nd3 Nd3 142.63(14) 5 5_556
O6 Nd3 Nd3 142.63(14) . 5_556
O5 Nd3 Nd3 97.97(12) . 5_556
O5 Nd3 Nd3 97.97(12) 2 5_556
O4 Nd3 Nd3 86.24(11) 2 5_556
O4 Nd3 Nd3 86.24(11) . 5_556
Ta1 Nd3 Nd3 90.741(10) 2 5_556
Ta1 Nd3 Nd3 90.741(10) . 5_556
O2 Nd3 Nd2 35.14(18) 1_565 1_565
O2 Nd3 Nd2 92.13(17) 5_546 1_565
O6 Nd3 Nd2 154.62(16) 5 1_565
O6 Nd3 Nd2 82.94(14) . 1_565
O5 Nd3 Nd2 98.37(12) . 1_565
O5 Nd3 Nd2 89.46(13) 2 1_565
O4 Nd3 Nd2 135.14(11) 2 1_565
O4 Nd3 Nd2 39.36(12) . 1_565
Ta1 Nd3 Nd2 113.812(12) 2 1_565
Ta1 Nd3 Nd2 66.981(11) . 1_565
Nd3 Nd3 Nd2 60.588(9) 5_556 1_565
O4 Ta1 O1 95.5(2) . .
O4 Ta1 O3 94.6(3) . .
O1 Ta1 O3 89.0(3) . .
O4 Ta1 O5 88.4(2) . .
O1 Ta1 O5 174.9(2) . .
O3 Ta1 O5 87.3(3) . .
O4 Ta1 O7 87.4(3) . .
O1 Ta1 O7 91.2(3) . .
O3 Ta1 O7 177.9(3) . .
O5 Ta1 O7 92.3(3) . .
O4 Ta1 O1 168.8(2) . 3_545
O1 Ta1 O1 95.21(10) . 3_545
O3 Ta1 O1 88.8(3) . 3_545
O5 Ta1 O1 81.1(2) . 3_545
O7 Ta1 O1 89.2(3) . 3_545
O4 Ta1 Nd1 123.50(17) . 1_545
O1 Ta1 Nd1 134.66(16) . 1_545
O3 Ta1 Nd1 107.9(2) . 1_545
O5 Ta1 Nd1 43.79(16) . 1_545
O7 Ta1 Nd1 70.5(2) . 1_545
O1 Ta1 Nd1 45.46(16) 3_545 1_545
O4 Ta1 Nd2 100.53(16) . .
O1 Ta1 Nd2 129.68(16) . .
O3 Ta1 Nd2 42.6(2) . .
O5 Ta1 Nd2 45.96(16) . .
O7 Ta1 Nd2 136.5(2) . .
O1 Ta1 Nd2 74.93(15) 3_545 .
Nd1 Ta1 Nd2 69.597(11) 1_545 .
O4 Ta1 Nd1 45.45(15) . .
O1 Ta1 Nd1 83.97(16) . .
O3 Ta1 Nd1 138.1(2) . .
O5 Ta1 Nd1 101.15(16) . .
O7 Ta1 Nd1 44.0(2) . .
O1 Ta1 Nd1 132.94(15) 3_545 .
Nd1 Ta1 Nd1 106.211(10) 1_545 .
Nd2 Ta1 Nd1 138.287(17) . .
O4 Ta1 Nd3 45.17(17) . .
O1 Ta1 Nd3 140.17(16) . .
O3 Ta1 Nd3 88.8(2) . .
O5 Ta1 Nd3 43.37(16) . .
O7 Ta1 Nd3 92.3(2) . .
O1 Ta1 Nd3 124.48(16) 3_545 .
Nd1 Ta1 Nd3 83.360(14) 1_545 .
Nd2 Ta1 Nd3 66.586(13) . .
Nd1 Ta1 Nd3 71.702(13) . .
Ta1 O1 Ta1 141.3(3) . 3
Ta1 O1 Nd1 120.3(2) . 3_545
Ta1 O1 Nd1 98.4(2) 3 3_545
Nd2 O2 Nd2 107.8(3) 5_546 .
Nd2 O2 Nd3 112.7(2) 5_546 1_545
Nd2 O2 Nd3 109.2(2) . 1_545
Nd2 O2 Nd3 112.7(2) 5_546 5_546
Nd2 O2 Nd3 109.2(2) . 5_546
Nd3 O2 Nd3 105.3(3) 1_545 5_546
Ta1 O3 Ta1 147.6(4) . 6_556
Ta1 O3 Nd2 103.7(2) . .
Ta1 O3 Nd2 103.7(2) 6_556 .
Ta1 O4 Nd2 137.9(3) . 1_565
Ta1 O4 Nd1 102.0(2) . .
Nd2 O4 Nd1 105.9(2) 1_565 .
Ta1 O4 Nd3 103.2(2) . .
Nd2 O4 Nd3 98.02(19) 1_565 .
Nd1 O4 Nd3 107.04(19) . .
Ta1 O5 Nd1 102.0(2) . 1_545
Ta1 O5 Nd3 103.6(2) . .
Nd1 O5 Nd3 140.3(2) 1_545 .
Ta1 O5 Nd2 99.7(2) . .
Nd1 O5 Nd2 105.2(2) 1_545 .
Nd3 O5 Nd2 99.8(2) . .
Nd1 O6 Nd3 114.5(2) . 5
Nd1 O6 Nd3 114.5(2) . .
Nd3 O6 Nd3 105.3(3) 5 .
Ta1 O7 Ta1 151.0(4) 6 .
Ta1 O7 Nd1 101.9(2) 6 .
Ta1 O7 Nd1 101.9(2) . .

loop_
_geom_bond_atom_site_label_1
_geom_bond_atom_site_label_2
_geom_bond_distance
_geom_bond_site_symmetry_2
Nd1 O6 2.410(8) .
Nd1 O5 2.449(5) 1_565
Nd1 O5 2.449(5) 6_565
Nd1 O7 2.469(8) .
Nd1 O1 2.494(6) 3
Nd1 O1 2.494(6) 8_665
Nd1 O4 2.536(5) .
Nd1 O4 2.536(5) 6
Nd1 Ta1 3.4617(6) 1_565
Nd1 Ta1 3.4617(6) 6_565
Nd1 Ta1 3.4811(6) 6
Nd1 Ta1 3.4811(6) .
Nd2 O2 2.299(8) 5_546
Nd2 O2 2.308(8) .
Nd2 O3 2.424(8) .
Nd2 O4 2.426(5) 1_545
Nd2 O4 2.426(5) 6_546
Nd2 O5 2.536(6) 6_556
Nd2 O5 2.536(6) .
Nd2 Ta1 3.4780(6) 6_556
Nd2 Ta1 3.4780(6) .
Nd2 Nd2 3.7209(12) 5_546
Nd2 Nd3 3.7874(6) 1_545
Nd2 Nd3 3.7874(6) 5_546
Nd3 O2 2.340(5) 1_565
Nd3 O2 2.340(5) 5_546
Nd3 O6 2.491(5) 5
Nd3 O6 2.491(5) .
Nd3 O5 2.513(6) .
Nd3 O5 2.513(6) 2
Nd3 O4 2.590(6) 2
Nd3 O4 2.590(6) .
Nd3 Ta1 3.5557(4) 2
Nd3 Ta1 3.5558(4) .
Nd3 Nd3 3.7199(11) 5_556
Ta1 O4 1.916(5) .
Ta1 O1 1.967(5) .
Ta1 O3 1.985(2) .
Ta1 O5 1.992(5) .
Ta1 O7 1.998(2) .
Ta1 O1 2.065(5) 3_545
